data_7124078
loop_
_publ_author_name
'Henderson, Alyssa May'
'Dong, Lianyang'
'Biswas, Sananda'
'Revell, Hannah'
'Xin, Yan'
'Valenti, Roser'
'Schlueter, John A.'
'Siegrist, Theo'

_publ_section_title
;
 Order-Disorder Transition in the S = &#x00BD; Kagome Antiferromagnets
 Claringbullite and Barlowite
;
_journal_name_full 'Chemical Communications'
_journal_paper_doi 10.1039/C9CC04930D
_journal_year 2019
_chemical_formula_moiety 'Cl1 Cu4 F1 O6'
_chemical_formula_sum 'Cl Cu4 F O6'
_chemical_formula_weight 404.63
_chemical_name_systematic claringbullite
_space_group_IT_number 62
_space_group_name_Hall '-P 2ac 2n'
_space_group_name_H-M_alt 'P n m a'
_symmetry_cell_setting orthorhombic
_symmetry_space_group_name_Hall '-P 2ac 2n'
_symmetry_space_group_name_H-M 'P n m a'
_atom_sites_solution_hydrogens difmap
_atom_sites_solution_primary other
_audit_update_record
;
2019-08-13 deposited with the CCDC.    2019-08-28 downloaded from the CCDC.
;
_cell_angle_alpha 90
_cell_angle_beta 90
_cell_angle_gamma 90
_cell_formula_units_Z 4
_cell_length_a 11.51330(10)
_cell_length_b 9.15270(10)
_cell_length_c 6.67260(10)
_cell_measurement_reflns_used 2013
_cell_measurement_temperature 100
_cell_measurement_theta_max 16
_cell_measurement_theta_min 2
_cell_volume 703.144(14)
_computing_cell_refinement 'USER DEFINED CELL REFINEMENT'
_computing_data_collection 'USER DEFINED DATA COLLECTION'
_computing_data_reduction 'USER DEFINED DATA REDUCTION'
_computing_molecular_graphics 'CAMERON (Watkin et al., 1996)'
_computing_publication_material 'CRYSTALS (Betteridge et al., 2003)'
_computing_structure_refinement 'CRYSTALS (Betteridge et al., 2003)'
_computing_structure_solution 'USER DEFINED STRUCTURE SOLUTION'
_diffrn_ambient_temperature 100
_diffrn_measured_fraction_theta_full 0.968
_diffrn_measured_fraction_theta_max 0.855
_diffrn_measurement_device Area
_diffrn_measurement_device_type 'Bruker Kappa Apex2'
_diffrn_measurement_method \w
_diffrn_radiation_monochromator graphite
_diffrn_radiation_type ' Synchrotron'
_diffrn_radiation_wavelength 0.41328
_diffrn_reflns_av_R_equivalents 0.000
_diffrn_reflns_av_unetI/netI 0.041
_diffrn_reflns_limit_h_max 19
_diffrn_reflns_limit_h_min 0
_diffrn_reflns_limit_k_max 16
_diffrn_reflns_limit_k_min 0
_diffrn_reflns_limit_l_max 9
_diffrn_reflns_limit_l_min 0
_diffrn_reflns_number 2016
_diffrn_reflns_theta_full 16.647
_diffrn_reflns_theta_max 22.196
_diffrn_reflns_theta_min 2.051
_diffrn_standards_number 0
_exptl_absorpt_coefficient_mu 2.731
_exptl_absorpt_correction_T_max 0.87
_exptl_absorpt_correction_T_min 0.85
_exptl_absorpt_correction_type multi-scan
_exptl_absorpt_process_details 'DENZO/SCALEPACK (Otwinowski & Minor, 1997)'
_exptl_crystal_colour blue
_exptl_crystal_density_diffrn 3.822
_exptl_crystal_density_meas ?
_exptl_crystal_density_method 'not measured'
_exptl_crystal_description hex
_exptl_crystal_F_000 760
_exptl_crystal_size_max 0.050
_exptl_crystal_size_mid 0.050
_exptl_crystal_size_min 0.050
_refine_diff_density_max 8.08
_refine_diff_density_min -5.97
_refine_ls_extinction_method None
_refine_ls_goodness_of_fit_ref 1.0597
_refine_ls_hydrogen_treatment noref
_refine_ls_matrix_type full
_refine_ls_number_parameters 61
_refine_ls_number_reflns 2013
_refine_ls_number_restraints 0
_refine_ls_R_factor_all 0.0943
_refine_ls_R_factor_gt 0.0706
_refine_ls_shift/su_max 0.0008226
_refine_ls_shift/su_mean 0.0000376
_refine_ls_structure_factor_coef Fsqd
_refine_ls_weighting_details
;
 Method= 
 SQRT(W) = 1/(Data with the key SIGMA(/FO/) in list 6) 
;
_refine_ls_weighting_scheme sigma
_refine_ls_wR_factor_all 0.0712
_refine_ls_wR_factor_gt 0.0694
_refine_ls_wR_factor_ref 0.0712
_reflns_limit_h_max 19
_reflns_limit_h_min 0
_reflns_limit_k_max 16
_reflns_limit_k_min 0
_reflns_limit_l_max 9
_reflns_limit_l_min 0
_reflns_number_gt 1561
_reflns_number_total 2016
_reflns_threshold_expression I>2.0\s(I)
_oxford_diffrn_Wilson_B_factor 0.00
_oxford_diffrn_Wilson_scale 0.00
_oxford_refine_ls_r_factor_ref 0.0943
_oxford_refine_ls_scale 0.780(2)
_oxford_reflns_number_all 2013
_cod_data_source_file c9cc04930d2.cif
_cod_data_source_block I
_cod_depositor_comments
;
The following automatic conversions were performed:

'_exptl_crystal_density_meas' value 'not measured' was changed to '?'
- the value is perceived as not measured.

Automatic conversion script
Id: cif_fix_values 4973 2017-02-22 13:04:09Z antanas 
;
_cod_original_sg_symbol_H-M 'P n m a '
_cod_original_formula_sum 'Cl1 Cu4 F1 O6'
_cod_database_code 7124078
_oxford_refine_reflns_threshold_expression_ref I>-10.0\s(I)

loop_
_symmetry_equiv_pos_as_xyz
x,y,z
-x,-y,-z
-x+1/2,y+1/2,z+1/2
x+1/2,-y+1/2,-z+1/2
x,-y+1/2,z
-x,y+1/2,-z
-x+1/2,-y,z+1/2
x+1/2,y,-z+1/2

loop_
_atom_site_label
_atom_site_type_symbol
_atom_site_fract_x
_atom_site_fract_y
_atom_site_fract_z
_atom_site_U_iso_or_equiv
_atom_site_occupancy
_atom_site_adp_type
_atom_site_refinement_flags_posn
_atom_site_refinement_flags_adp
Cu1 Cu 0.5000 0.5000 0.0000 0.0050 1.0000 Uani S .
Cu2 Cu 0.75074(2) 0.51320(3) 0.24494(4) 0.0047 1.0000 Uani . .
Cu3 Cu 0.31467(4) 0.7500 -0.05897(7) 0.0070 1.0000 Uani S T
O4 O 0.60259(15) 0.40922(18) 0.1996(3) 0.0042 1.0000 Uani . .
O5 O 0.40195(15) 0.58806(19) 0.1981(3) 0.0044 1.0000 Uani . .
O6 O 0.69984(19) 0.59573(19) 0.5021(3) 0.0069 1.0000 Uani . .
Cl7 Cl 0.67227(9) 0.7500 0.00919(14) 0.0095 1.0000 Uani S T
F8 F 0.5023(2) 0.7500 -0.4938(4) 0.0082 1.0000 Uani S T

loop_
_atom_site_aniso_label
_atom_site_aniso_U_11
_atom_site_aniso_U_22
_atom_site_aniso_U_33
_atom_site_aniso_U_23
_atom_site_aniso_U_13
_atom_site_aniso_U_12
Cu1 0.00180(17) 0.00594(19) 0.00723(19) 0.00042(13) 0.00015(12) 0.00184(15)
Cu2 0.00184(12) 0.00507(13) 0.00731(14) -0.00218(10) -0.00012(9) -0.00097(10)
Cu3 0.00511(18) 0.00250(17) 0.0133(2) 0.0000 0.00257(16) 0.0000
O4 0.0013(6) 0.0049(7) 0.0064(8) -0.0002(5) 0.0010(5) 0.0007(5)
O5 0.0017(7) 0.0072(7) 0.0044(7) -0.0017(5) 0.0004(5) -0.0003(5)
O6 0.0079(9) 0.0012(7) 0.0116(8) -0.0004(5) -0.0007(5) 0.0002(6)
Cl7 0.0107(4) 0.0041(3) 0.0136(4) 0.0000 -0.0001(3) 0.0000
F8 0.0024(9) 0.0074(10) 0.0148(10) 0.0000 0.0011(6) 0.0000

loop_
_atom_type_symbol
_atom_type_scat_dispersion_real
_atom_type_scat_dispersion_imag
_atom_type_scat_Cromer_Mann_a1
_atom_type_scat_Cromer_Mann_b1
_atom_type_scat_Cromer_Mann_a2
_atom_type_scat_Cromer_Mann_b2
_atom_type_scat_Cromer_Mann_a3
_atom_type_scat_Cromer_Mann_b3
_atom_type_scat_Cromer_Mann_a4
_atom_type_scat_Cromer_Mann_b4
_atom_type_scat_Cromer_Mann_c
_atom_type_scat_source
Cl 0.0554 0.0530 11.4604 0.0104 7.1964 1.1662 6.2556 18.5194 1.6455 47.7784 -9.5574 'International Tables Vol C 4.2.6.8 and 6.1.1.4'
Cu 0.2469 0.4709 13.3380 3.5828 7.1676 0.2470 5.6158 11.3966 1.6735 64.8126 1.1910 'International Tables Vol C 4.2.6.8 and 6.1.1.4'
F 0.0038 0.0031 3.5392 10.2825 2.6412 4.2944 1.5170 0.2615 1.0243 26.1476 0.2776 'International Tables Vol C 4.2.6.8 and 6.1.1.4'
O 0.0017 0.0018 3.0485 13.2771 2.2868 5.7011 1.5463 0.3239 0.8670 32.9089 0.2508 'International Tables Vol C 4.2.6.8 and 6.1.1.4'

loop_
_geom_angle_atom_site_label_1
_geom_angle_site_symmetry_1
_geom_angle_atom_site_label_2
_geom_angle_atom_site_label_3
_geom_angle_site_symmetry_3
_geom_angle
_geom_angle_publ_flag
Cu3 2_665 Cu1 Cu2 2_665 128.570(8) yes
Cu3 2_665 Cu1 Cu2 8_455 122.976(9) yes
Cu2 2_665 Cu1 Cu2 8_455 60.32 yes
Cu3 2_665 Cu1 Cu2 7_664 57.024(9) yes
Cu2 2_665 Cu1 Cu2 7_664 119.68 yes
Cu2 8_455 Cu1 Cu2 7_664 180.00 yes
Cu3 2_665 Cu1 Cl7 6_645 84.112(16) yes
Cu2 2_665 Cu1 Cl7 6_645 52.631(17) yes
Cu2 8_455 Cu1 Cl7 6_645 58.317(17) yes
Cu2 7_664 Cu1 Cl7 6_645 121.683(17) yes
Cu3 2_665 Cu1 O4 2_665 142.98(5) yes
Cu2 2_665 Cu1 O4 2_665 32.73(5) yes
Cu2 8_455 Cu1 O4 2_665 79.24(5) yes
Cu2 7_664 Cu1 O4 2_665 100.76(5) yes
Cl7 6_645 Cu1 O4 2_665 84.96(5) yes
Cu3 2_665 Cu1 O5 2_665 51.85(5) yes
Cu2 2_665 Cu1 O5 2_665 99.05(5) yes
Cu2 8_455 Cu1 O5 2_665 150.85(5) yes
Cu2 7_664 Cu1 O5 2_665 29.15(5) yes
Cl7 6_645 Cu1 O5 2_665 93.10(5) yes
Cu3 2_665 Cu1 Cu2 . 51.430(8) yes
Cu2 2_665 Cu1 Cu2 . 180.00 yes
Cu2 8_455 Cu1 Cu2 . 119.68 yes
Cu2 7_664 Cu1 Cu2 . 60.32 yes
Cl7 6_645 Cu1 Cu2 . 127.369(17) yes
Cu3 2_665 Cu1 Cu3 . 180.00 yes
Cu2 2_665 Cu1 Cu3 . 51.430(8) yes
Cu2 8_455 Cu1 Cu3 . 57.024(9) yes
Cu2 7_664 Cu1 Cu3 . 122.976(9) yes
Cl7 6_645 Cu1 Cu3 . 95.888(16) yes
Cu3 2_665 Cu1 O4 . 37.02(5) yes
Cu2 2_665 Cu1 O4 . 147.27(5) yes
Cu2 8_455 Cu1 O4 . 100.76(5) yes
Cu2 7_664 Cu1 O4 . 79.24(5) yes
Cl7 6_645 Cu1 O4 . 95.04(5) yes
Cu3 2_665 Cu1 O5 . 128.15(5) yes
Cu2 2_665 Cu1 O5 . 80.95(5) yes
Cu2 8_455 Cu1 O5 . 29.15(5) yes
Cu2 7_664 Cu1 O5 . 150.85(5) yes
Cl7 6_645 Cu1 O5 . 86.90(5) yes
Cu3 2_665 Cu1 Cl7 . 95.888(16) yes
Cu2 2_665 Cu1 Cl7 . 127.369(17) yes
Cu2 8_455 Cu1 Cl7 . 121.683(17) yes
Cu2 7_664 Cu1 Cl7 . 58.317(17) yes
Cl7 6_645 Cu1 Cl7 . 180.00 yes
O4 2_665 Cu1 O5 2_665 93.70(7) yes
O4 2_665 Cu1 Cu2 . 147.27(5) yes
O5 2_665 Cu1 Cu2 . 80.95(5) yes
O4 2_665 Cu1 Cu3 . 37.02(5) yes
O5 2_665 Cu1 Cu3 . 128.15(5) yes
Cu2 . Cu1 Cu3 . 128.570(8) yes
O4 2_665 Cu1 O4 . 179.99 yes
O5 2_665 Cu1 O4 . 86.30(7) yes
Cu2 . Cu1 O4 . 32.73(5) yes
Cu3 . Cu1 O4 . 142.98(5) yes
O4 2_665 Cu1 O5 . 86.30(7) yes
O5 2_665 Cu1 O5 . 179.99 yes
Cu2 . Cu1 O5 . 99.05(5) yes
Cu3 . Cu1 O5 . 51.85(5) yes
O4 . Cu1 O5 . 93.70(7) yes
O4 2_665 Cu1 Cl7 . 95.04(5) yes
O5 2_665 Cu1 Cl7 . 86.90(5) yes
Cu2 . Cu1 Cl7 . 52.631(17) yes
Cu3 . Cu1 Cl7 . 84.112(16) yes
O4 . Cu1 Cl7 . 84.96(5) yes
O5 . Cu1 Cl7 . 93.10(5) yes
Cu1 . Cu2 Cu3 4_565 124.344(12) yes
Cu1 . Cu2 Cu1 8_555 175.683(10) yes
Cu3 4_565 Cu2 Cu1 8_555 58.479(9) yes
Cu1 . Cu2 O6 7_664 80.16(6) yes
Cu3 4_565 Cu2 O6 7_664 146.48(6) yes
Cu1 8_555 Cu2 O6 7_664 98.71(6) yes
Cu1 . Cu2 Cu3 2_665 61.231(10) yes
Cu3 4_565 Cu2 Cu3 2_665 163.668(19) yes
Cu1 8_555 Cu2 Cu3 2_665 115.092(13) yes
O6 7_664 Cu2 Cu3 2_665 44.49(6) yes
Cu1 . Cu2 Cl7 7_665 119.878(19) yes
Cu3 4_565 Cu2 Cl7 7_665 95.189(17) yes
Cu1 8_555 Cu2 Cl7 7_665 55.855(17) yes
O6 7_664 Cu2 Cl7 7_665 89.54(6) yes
Cu3 2_665 Cu2 Cl7 7_665 70.334(17) yes
Cu1 . Cu2 O5 8_555 154.70(5) yes
Cu3 4_565 Cu2 O5 8_555 53.03(5) yes
Cu1 8_555 Cu2 O5 8_555 29.27(5) yes
O6 7_664 Cu2 O5 8_555 94.66(8) yes
Cu3 2_665 Cu2 O5 8_555 129.75(5) yes
Cu1 . Cu2 O4 . 32.50(5) yes
Cu3 4_565 Cu2 O4 . 130.12(5) yes
Cu1 8_555 Cu2 O4 . 143.36(5) yes
O6 7_664 Cu2 O4 . 83.13(8) yes
Cu3 2_665 Cu2 O4 . 44.68(5) yes
Cu1 . Cu2 O6 . 100.64(6) yes
Cu3 4_565 Cu2 O6 . 38.03(6) yes
Cu1 8_555 Cu2 O6 . 79.92(6) yes
O6 7_664 Cu2 O6 . 172.46(5) yes
Cu3 2_665 Cu2 O6 . 129.41(6) yes
Cu1 . Cu2 Cl7 . 58.391(18) yes
Cu3 4_565 Cu2 Cl7 . 85.186(17) yes
Cu1 8_555 Cu2 Cl7 . 125.89(2) yes
O6 7_664 Cu2 Cl7 . 91.29(6) yes
Cu3 2_665 Cu2 Cl7 . 109.00(2) yes
Cl7 7_665 Cu2 O5 8_555 84.57(5) yes
Cl7 7_665 Cu2 O4 . 87.70(5) yes
O5 8_555 Cu2 O4 . 171.99(7) yes
Cl7 7_665 Cu2 O6 . 83.55(6) yes
O5 8_555 Cu2 O6 . 87.72(8) yes
O4 . Cu2 O6 . 93.53(8) yes
Cl7 7_665 Cu2 Cl7 . 177.884(14) yes
O5 8_555 Cu2 Cl7 . 97.30(5) yes
O4 . Cu2 Cl7 . 90.46(5) yes
O6 . Cu2 Cl7 . 95.51(6) yes
Cu1 . Cu3 Cu1 5_565 93.045(12) yes
Cu1 . Cu3 O5 5_565 94.20(4) yes
Cu1 5_565 Cu3 O5 5_565 37.42(4) yes
Cu1 . Cu3 Cu2 8_455 64.497(7) yes
Cu1 5_565 Cu3 Cu2 8_455 125.665(17) yes
O5 5_565 Cu3 Cu2 8_455 92.66(4) yes
Cu1 . Cu3 Cu2 4_465 125.665(17) yes
Cu1 5_565 Cu3 Cu2 4_465 64.497(7) yes
O5 5_565 Cu3 Cu2 4_465 37.96(4) yes
Cu2 8_455 Cu3 Cu2 4_465 88.601(17) yes
Cu1 . Cu3 O4 2_665 36.73(5) yes
Cu1 5_565 Cu3 O4 2_665 105.54(5) yes
O5 5_565 Cu3 O4 2_665 124.99(7) yes
Cu2 8_455 Cu3 O4 2_665 85.40(5) yes
Cu2 4_465 Cu3 O4 2_665 161.66(6) yes
Cu1 . Cu3 O4 6_655 105.54(5) yes
Cu1 5_565 Cu3 O4 6_655 36.73(5) yes
O5 5_565 Cu3 O4 6_655 72.09(7) yes
Cu2 8_455 Cu3 O4 6_655 161.66(6) yes
Cu2 4_465 Cu3 O4 6_655 85.40(5) yes
Cu1 . Cu3 Cu2 6_655 149.069(17) yes
Cu1 5_565 Cu3 Cu2 6_655 67.339(7) yes
O5 5_565 Cu3 Cu2 6_655 84.36(4) yes
Cu2 8_455 Cu3 Cu2 6_655 146.368(17) yes
Cu2 4_465 Cu3 Cu2 6_655 68.665(4) yes
Cu1 . Cu3 Cu2 2_665 67.339(7) yes
Cu1 5_565 Cu3 Cu2 2_665 149.069(17) yes
O5 5_565 Cu3 Cu2 2_665 157.77(4) yes
Cu2 8_455 Cu3 Cu2 2_665 68.665(4) yes
Cu2 4_465 Cu3 Cu2 2_665 146.368(17) yes
Cu1 . Cu3 O6 4_465 161.74(6) yes
Cu1 5_565 Cu3 O6 4_465 84.84(6) yes
O5 5_565 Cu3 O6 4_465 73.17(7) yes
Cu2 8_455 Cu3 O6 4_465 102.20(6) yes
Cu2 4_465 Cu3 O6 4_465 37.88(6) yes
Cu1 . Cu3 O6 8_455 84.84(6) yes
Cu1 5_565 Cu3 O6 8_455 161.74(6) yes
O5 5_565 Cu3 O6 8_455 124.53(7) yes
Cu2 8_455 Cu3 O6 8_455 37.88(6) yes
Cu2 4_465 Cu3 O6 8_455 102.20(6) yes
Cu1 . Cu3 O5 . 37.42(4) yes
Cu1 5_565 Cu3 O5 . 94.20(4) yes
O5 5_565 Cu3 O5 . 73.41(8) yes
Cu2 8_455 Cu3 O5 . 37.96(4) yes
Cu2 4_465 Cu3 O5 . 92.66(4) yes
O4 2_665 Cu3 O4 6_655 94.93(10) yes
O4 2_665 Cu3 Cu2 6_655 123.43(5) yes
O4 6_655 Cu3 Cu2 6_655 44.65(5) yes
O4 2_665 Cu3 Cu2 2_665 44.65(5) yes
O4 6_655 Cu3 Cu2 2_665 123.43(5) yes
Cu2 6_655 Cu3 Cu2 2_665 117.86(2) yes
O4 2_665 Cu3 O6 4_465 160.42(8) yes
O4 6_655 Cu3 O6 4_465 83.48(7) yes
Cu2 6_655 Cu3 O6 4_465 44.90(6) yes
Cu2 2_665 Cu3 O6 4_465 121.25(6) yes
O4 2_665 Cu3 O6 8_455 83.48(7) yes
O4 6_655 Cu3 O6 8_455 160.42(8) yes
Cu2 6_655 Cu3 O6 8_455 121.25(6) yes
Cu2 2_665 Cu3 O6 8_455 44.90(6) yes
O6 4_465 Cu3 O6 8_455 91.51(11) yes
O4 2_665 Cu3 O5 . 72.09(7) yes
O4 6_655 Cu3 O5 . 124.99(7) yes
Cu2 6_655 Cu3 O5 . 157.77(4) yes
Cu2 2_665 Cu3 O5 . 84.36(4) yes
O6 4_465 Cu3 O5 . 124.53(7) yes
O6 8_455 Cu3 O5 . 73.17(7) yes
Cu3 6_645 O4 Cu2 . 90.68(7) yes
Cu3 6_645 O4 Cu1 . 106.25(8) yes
Cu2 . O4 Cu1 . 114.78(8) yes
Cu3 . O5 Cu1 . 90.74(7) yes
Cu3 . O5 Cu2 8_455 89.01(7) yes
Cu1 . O5 Cu2 8_455 121.57(9) yes
Cu2 7_665 O6 Cu3 8_555 90.60(8) yes
Cu2 7_665 O6 Cu2 . 115.74(9) yes
Cu3 8_555 O6 Cu2 . 104.09(10) yes
Cu2 5_565 Cl7 Cu2 . 100.14(3) yes
Cu2 5_565 Cl7 Cu1 . 143.12(4) yes
Cu2 . Cl7 Cu1 . 68.978(10) yes
Cu2 5_565 Cl7 Cu1 5_565 68.978(10) yes
Cu2 . Cl7 Cu1 5_565 143.12(4) yes
Cu1 . Cl7 Cu1 5_565 98.14(3) yes
Cu2 5_565 Cl7 Cu2 7_664 144.82(4) yes
Cu2 . Cl7 Cu2 7_664 68.342(8) yes
Cu1 . Cl7 Cu2 7_664 65.828(10) yes
Cu1 5_565 Cl7 Cu2 7_664 139.41(3) yes
Cu2 5_565 Cl7 Cu2 3_654 68.342(8) yes
Cu2 . Cl7 Cu2 3_654 144.82(4) yes
Cu1 . Cl7 Cu2 3_654 139.41(3) yes
Cu1 5_565 Cl7 Cu2 3_654 65.828(10) yes
Cu2 7_664 Cl7 Cu2 3_654 101.35(3) yes

loop_
_geom_bond_atom_site_label_1
_geom_bond_atom_site_label_2
_geom_bond_site_symmetry_2
_geom_bond_distance
_geom_bond_publ_flag
Cu1 Cu3 2_665 3.1533(3) yes
Cu1 Cu2 2_665 3.3196(3) yes
Cu1 Cu2 8_455 3.3387(3) yes
Cu1 Cu2 7_664 3.3387(3) yes
Cu1 Cl7 6_645 3.0287(7) yes
Cu1 O4 2_665 1.9643(17) yes
Cu1 O5 2_665 1.9162(17) yes
Cu1 Cu2 . 3.3196(3) yes
Cu1 Cu3 . 3.1533(3) yes
Cu1 O4 . 1.9643(17) yes
Cu1 O5 . 1.9162(17) yes
Cu1 Cl7 . 3.0287(7) yes
Cu2 Cu3 4_565 3.1032(4) yes
Cu2 O6 7_664 1.9856(19) yes
Cu2 Cu3 2_665 2.8125(4) yes
Cu2 Cl7 7_665 3.1142(7) yes
Cu2 O5 8_555 1.9091(17) yes
Cu2 O4 . 1.9766(17) yes
Cu2 O6 . 1.965(2) yes
Cu2 Cl7 . 2.8263(7) yes
Cu3 O5 5_565 2.4798(18) yes
Cu3 O4 2_665 1.9776(17) yes
Cu3 O4 6_655 1.9776(17) yes
Cu3 O6 4_465 1.971(2) yes
Cu3 O6 8_455 1.971(2) yes
Cu3 O5 . 2.4798(18) yes
